data_9014904
loop_
_publ_author_name
'Pekov, I. V.'
'Olysych, L. V.'
'Chukanov, N. V.'
'Zubkova, N. V.'
'Pushcharovsky D Yu'
'Van, K. V.'
'Giester, G.'
'Tillmanns, E.'

_publ_section_title
;
 Crystal chemistry of cancrinite-group minerals with an AB-type framework:
 A review and new data. I. Chemical and structural variations
 Note: Sample# mmf28962
;
_journal_name_full 'The Canadian Mineralogist'
_journal_page_first 1129
_journal_page_last 1150
_journal_paper_doi 10.3749/canmin.49.5.1129
_journal_volume 49
_journal_year 2012
_chemical_compound_source 'Ilmeny Mountains, southern Urals, Russia'
_chemical_formula_sum 'C0.771 H1.998 Al2.91 Ca0.6 Na3.255 O15.312 Si3.09'
_chemical_name_mineral Cancrinite
_space_group_IT_number 173
_symmetry_space_group_name_Hall 'P 6c'
_symmetry_space_group_name_H-M 'P 63'
_cell_angle_alpha 90
_cell_angle_beta 90
_cell_angle_gamma 120
_cell_formula_units_Z 2
_cell_length_a 12.617
_cell_length_b 12.617
_cell_length_c 5.129
_cell_volume 707.091
_database_code_amcsd 0018874
_exptl_crystal_density_diffrn 2.444
_cod_original_formula_sum 'Si3.09 Al2.91 O15.312 Na3.255 Ca.6 C.771 H1.998'
_cod_database_code 9014904

loop_
_space_group_symop_operation_xyz
x,y,z
x-y,x,1/2+z
-y,x-y,z
-x,-y,1/2+z
-x+y,-x,z
y,-x+y,1/2+z

loop_
_atom_site_label
_atom_site_fract_x
_atom_site_fract_y
_atom_site_fract_z
_atom_site_occupancy
_atom_site_U_iso_or_equiv
_atom_site_type_symbol
_atom_site_attached_hydrogens
Si1 0.32795 0.41047 0.75000 1.00000 0.00926 Si 0
Al2 0.07506 0.41250 0.75085 0.97000 0.00954 Al 0
Si2 0.07506 0.41250 0.75085 0.03000 0.00954 Si 0
O1 0.20308 0.40495 0.65810 1.00000 0.01660 O 0
O2 0.11353 0.56358 0.72730 1.00000 0.02110 O 0
O3 0.02942 0.34970 0.05980 1.00000 0.01740 O 0
O4 0.31396 0.35719 0.04330 1.00000 0.01680 O 0
Na 0.66667 0.33333 0.12400 0.70500 0.03430 Na 0
Na* 0.66667 0.33333 0.18700 0.18000 0.02600 Na 0
Wat 0.68490 0.30680 0.68570 0.33300 0.06600 O 2
NaA 0.12273 0.24770 0.29130 0.64000 0.02530 Na 0
CaA 0.12273 0.24770 0.29130 0.16000 0.02530 Ca 0
NaA* 0.13200 0.26990 0.29980 0.15000 0.03800 Na 0
CaA* 0.13200 0.26990 0.29980 0.04000 0.03800 Ca 0
C1 0.00000 0.00000 0.71500 0.21100 0.02100 C 0
OC1 0.05750 0.12020 0.71500 0.21100 0.02200 O 0
C2 0.00000 0.00000 0.94400 0.18500 0.01100 C 0
OC2 0.05750 0.11650 0.94400 0.18500 0.02600 O 0
C3 0.00000 0.00000 0.62600 0.22500 0.02400 C 0
OC3 0.05720 0.11720 0.62600 0.22500 0.02400 O 0
C4 0.00000 0.00000 0.84400 0.15000 0.00600 C 0
OC4 0.05870 0.11920 0.84400 0.15000 0.02500 O 0

loop_
_cod_changelog_entry_id
_cod_changelog_entry_author
_cod_changelog_entry_date
_cod_changelog_entry_text
1
;cod-tools version 3.8.0
Id: cif_guess_AMCSD_atom_types 9574 2023-05-10 09:00:05Z saulius
;
2023-05-10T18:55:36+03:00
;Derived atom types and hydrogen counts
from atom names that follow the AMCSD naming convention
(Wat == water, O-H == hydroxyl).
;

loop_
_cod_related_entry_id
_cod_related_entry_database
_cod_related_entry_code
1 AMCSD 0018874
